data_1571214
loop_
_publ_author_name
'Shukla, Pragati'
'Ambhore, Madan D.'
'Anand, Venkataramanarao G.'

_publ_section_title
;
 Open shell (4<i>n</i> + 2)&#x3c0; and closed shell 4<i>n</i>&#x3c0;
 planar core-modified decaphyrins.
;
_journal_issue 16
_journal_name_full 'Chemical science'
_journal_page_first 6022
_journal_page_last 6027
_journal_paper_doi 10.1039/d3sc05251f
_journal_volume 15
_journal_year 2024
_chemical_formula_moiety 'C94 H74 S10'
_chemical_formula_sum 'C94 H74 S10'
_chemical_formula_weight 1524.13
_space_group_crystal_system monoclinic
_space_group_IT_number 14
_space_group_name_Hall '-P 2ybc'
_space_group_name_H-M_alt 'P 1 21/c 1'
_atom_sites_solution_hydrogens geom
_audit_creation_method SHELXL-2018/3
_audit_update_record
;
2023-09-11 deposited with the CCDC.	2024-03-11 downloaded from the CCDC.
;
_cell_angle_alpha 90
_cell_angle_beta 104.115(7)
_cell_angle_gamma 90
_cell_formula_units_Z 2
_cell_length_a 18.258(4)
_cell_length_b 13.448(3)
_cell_length_c 21.934(5)
_cell_measurement_reflns_used 3820
_cell_measurement_temperature 273(2)
_cell_measurement_theta_max 19.81
_cell_measurement_theta_min 2.30
_cell_volume 5223(2)
_computing_structure_refinement 'SHELXL-2018/3 (Sheldrick, 2018)'
_computing_structure_solution 'SHELXT 2014/5 (Sheldrick, 2014)'
_diffrn_ambient_temperature 273(2)
_diffrn_measured_fraction_theta_full 1.000
_diffrn_measured_fraction_theta_max 0.996
_diffrn_measurement_device_type 'Bruker APEX-II CCD'
_diffrn_measurement_method '\f and \w scans'
_diffrn_radiation_type MoK\a
_diffrn_radiation_wavelength 0.71073
_diffrn_reflns_av_R_equivalents 0.2300
_diffrn_reflns_av_unetI/netI 0.1686
_diffrn_reflns_Laue_measured_fraction_full 1.000
_diffrn_reflns_Laue_measured_fraction_max 0.996
_diffrn_reflns_limit_h_max 24
_diffrn_reflns_limit_h_min -24
_diffrn_reflns_limit_k_max 17
_diffrn_reflns_limit_k_min -17
_diffrn_reflns_limit_l_max 29
_diffrn_reflns_limit_l_min -25
_diffrn_reflns_number 104112
_diffrn_reflns_point_group_measured_fraction_full 1.000
_diffrn_reflns_point_group_measured_fraction_max 0.996
_diffrn_reflns_theta_full 25.242
_diffrn_reflns_theta_max 28.371
_diffrn_reflns_theta_min 1.150
_exptl_absorpt_coefficient_mu 0.247
_exptl_crystal_colour Golden
_exptl_crystal_density_diffrn 0.969
_exptl_crystal_description 'Rod Shape'
_exptl_crystal_F_000 1596
_refine_diff_density_max 0.338
_refine_diff_density_min -0.331
_refine_diff_density_rms 0.076
_refine_ls_extinction_method none
_refine_ls_goodness_of_fit_ref 1.051
_refine_ls_hydrogen_treatment constr
_refine_ls_matrix_type full
_refine_ls_number_parameters 475
_refine_ls_number_reflns 13031
_refine_ls_number_restraints 0
_refine_ls_restrained_S_all 1.051
_refine_ls_R_factor_all 0.1971
_refine_ls_R_factor_gt 0.0754
_refine_ls_shift/su_max 0.016
_refine_ls_shift/su_mean 0.000
_refine_ls_structure_factor_coef Fsqd
_refine_ls_weighting_details 'w=1/[\s^2^(Fo^2^)+(0.1000P)^2^] where P=(Fo^2^+2Fc^2^)/3'
_refine_ls_weighting_scheme calc
_refine_ls_wR_factor_gt 0.1860
_refine_ls_wR_factor_ref 0.2407
_reflns_Friedel_coverage 0.000
_reflns_number_gt 5509
_reflns_number_total 13031
_reflns_threshold_expression 'I > 2\s(I)'
_cod_data_source_file d3sc05251f3.cif
_cod_data_source_block platon_sq_CCDC1
_cod_depositor_comments 'Adding full bibliography for 1571213--1571216.cif.'
_cod_original_sg_symbol_H-M 'P 21/c'
_cod_database_code 1571214
_shelx_shelxl_version_number 2018/3
_shelx_space_group_comment
;
The symmetry employed for this shelxl refinement is uniquely defined
by the following loop, which should always be used as a source of
symmetry information in preference to the above space-group names.
They are only intended as comments.
;

loop_
_space_group_symop_operation_xyz
'x, y, z'
'-x, y+1/2, -z+1/2'
'-x, -y, -z'
'x, -y-1/2, z-1/2'

loop_
_atom_site_label
_atom_site_type_symbol
_atom_site_fract_x
_atom_site_fract_y
_atom_site_fract_z
_atom_site_U_iso_or_equiv
_atom_site_adp_type
_atom_site_occupancy
_atom_site_site_symmetry_order
_atom_site_calc_flag
_atom_site_refinement_flags_posn
_atom_site_refinement_flags_adp
_atom_site_refinement_flags_occupancy
_atom_site_disorder_assembly
_atom_site_disorder_group
S1_1 S 0.07806(7) 0.35219(11) 0.16693(6) 0.0473(4) Uani 1 1 d . . . . .
S2_1 S -0.10595(6) 0.33184(10) 0.14024(5) 0.0415(3) Uani 1 1 d . . . . .
S3_1 S 0.30522(6) 0.43032(11) 0.15531(5) 0.0444(4) Uani 1 1 d . . . . .
S4_1 S -0.36475(6) 0.36510(9) -0.00078(5) 0.0333(3) Uani 1 1 d . . . . .
S5_1 S 0.43567(6) 0.53062(9) 0.12365(5) 0.0332(3) Uani 1 1 d . . . . .
C1_1 C 0.0195(3) 0.3693(4) 0.0930(2) 0.0479(14) Uani 1 1 d . . . . .
C2_1 C 0.0608(3) 0.3927(5) 0.0500(2) 0.070(2) Uani 1 1 d . . . . .
H2_1 H 0.039270 0.404332 0.007651 0.084 Uiso 1 1 calc R U . . .
C3_1 C 0.1368(3) 0.3971(5) 0.0765(2) 0.0604(17) Uani 1 1 d . . . . .
H3_1 H 0.171577 0.412521 0.053254 0.072 Uiso 1 1 calc R U . . .
C4_1 C 0.1578(3) 0.3772(4) 0.1394(2) 0.0432(13) Uani 1 1 d . . . . .
C5_1 C -0.0612(3) 0.3642(4) 0.0817(2) 0.0435(13) Uani 1 1 d . . . . .
C6_1 C -0.1966(2) 0.3462(4) 0.0900(2) 0.0378(12) Uani 1 1 d . . . . .
C7_1 C -0.1869(3) 0.3760(4) 0.0302(2) 0.0502(14) Uani 1 1 d . . . . .
H7_1 H -0.227513 0.388139 -0.003884 0.060 Uiso 1 1 calc R U . . .
C8_1 C -0.1135(3) 0.3856(4) 0.0265(2) 0.0520(15) Uani 1 1 d . . . . .
H8_1 H -0.100157 0.404874 -0.010003 0.062 Uiso 1 1 calc R U . . .
C9_1 C 0.2316(2) 0.3788(4) 0.1814(2) 0.0392(12) Uani 1 1 d . . . . .
C10_1 C 0.2561(3) 0.3476(4) 0.2432(2) 0.0446(13) Uani 1 1 d . . . . .
H10_1 H 0.224759 0.317442 0.265388 0.054 Uiso 1 1 calc R U . . .
C11_1 C 0.3319(3) 0.3658(4) 0.2684(2) 0.0413(12) Uani 1 1 d . . . . .
H11_1 H 0.356388 0.348109 0.309290 0.050 Uiso 1 1 calc R U . . .
C12_1 C 0.3691(2) 0.4131(4) 0.22766(19) 0.0336(11) Uani 1 1 d . . . . .
C13_1 C -0.2597(2) 0.3274(3) 0.11359(19) 0.0331(11) Uani 1 1 d . . . . .
C14_1 C -0.3342(2) 0.3358(3) 0.07978(19) 0.0321(11) Uani 1 1 d . . . . .
C15_1 C -0.3991(2) 0.3178(3) 0.10250(19) 0.0332(11) Uani 1 1 d . . . . .
H15_1 H -0.396194 0.303149 0.144457 0.040 Uiso 1 1 calc R U . . .
C16_1 C -0.4669(2) 0.3236(3) 0.05807(19) 0.0343(11) Uani 1 1 d . . . . .
H16_1 H -0.513175 0.311696 0.067417 0.041 Uiso 1 1 calc R U . . .
C17_1 C -0.4604(2) 0.3489(3) -0.0022(2) 0.0339(11) Uani 1 1 d . . . . .
C18_1 C 0.4444(2) 0.4478(3) 0.24203(19) 0.0321(11) Uani 1 1 d . . . . .
C19_1 C 0.4790(2) 0.5000(4) 0.20233(18) 0.0341(11) Uani 1 1 d . . . . .
C20_1 C 0.5522(2) 0.5421(3) 0.21813(19) 0.0353(11) Uani 1 1 d . . . . .
H20_1 H 0.584727 0.535416 0.257794 0.042 Uiso 1 1 calc R U . . .
C21_1 C 0.5716(2) 0.5937(4) 0.17011(19) 0.0341(11) Uani 1 1 d . . . . .
H21_1 H 0.618421 0.623987 0.174413 0.041 Uiso 1 1 calc R U . . .
C22_1 C 0.5146(2) 0.5967(3) 0.11410(19) 0.0317(11) Uani 1 1 d . . . . .
C23_1 C -0.2460(2) 0.2935(4) 0.18068(19) 0.0320(11) Uani 1 1 d . . . . .
C24_1 C -0.2435(2) 0.3657(4) 0.2287(2) 0.0393(12) Uani 1 1 d . . . . .
C25_1 C -0.2354(3) 0.3325(4) 0.2900(2) 0.0442(13) Uani 1 1 d . . . . .
H25_1 H -0.234773 0.379109 0.321403 0.053 Uiso 1 1 calc R U . . .
C26_1 C -0.2283(3) 0.2343(4) 0.3059(2) 0.0457(13) Uani 1 1 d . . . . .
C27_1 C -0.2287(3) 0.1659(4) 0.2589(2) 0.0461(13) Uani 1 1 d . . . . .
H27_1 H -0.223471 0.098728 0.269080 0.055 Uiso 1 1 calc R U . . .
C28_1 C -0.2370(2) 0.1950(4) 0.1957(2) 0.0365(11) Uani 1 1 d . . . . .
C29_1 C -0.5193(2) 0.3588(3) -0.05690(19) 0.0306(10) Uani 1 1 d . . . . .
C30_1 C -0.5953(2) 0.3177(4) -0.05506(19) 0.0339(11) Uani 1 1 d . . . . .
C31_1 C -0.6565(3) 0.3808(4) -0.0577(2) 0.0468(13) Uani 1 1 d . . . . .
H31_1 H -0.649721 0.449263 -0.058686 0.056 Uiso 1 1 calc R U . . .
C32_1 C -0.7277(3) 0.3424(5) -0.0590(3) 0.0578(16) Uani 1 1 d . . . . .
H32_1 H -0.767872 0.385349 -0.060150 0.069 Uiso 1 1 calc R U . . .
C33_1 C -0.7387(3) 0.2425(5) -0.0587(3) 0.0640(17) Uani 1 1 d . . . . .
H33_1 H -0.786293 0.216681 -0.059724 0.077 Uiso 1 1 calc R U . . .
C34_1 C -0.6787(3) 0.1802(5) -0.0567(3) 0.0718(19) Uani 1 1 d . . . . .
H34_1 H -0.686457 0.111856 -0.057417 0.086 Uiso 1 1 calc R U . . .
C35_1 C -0.6068(3) 0.2165(4) -0.0538(3) 0.0552(15) Uani 1 1 d . . . . .
H35_1 H -0.566658 0.172805 -0.051008 0.066 Uiso 1 1 calc R U . . .
C36_1 C 0.4901(2) 0.4327(3) 0.30830(19) 0.0308(10) Uani 1 1 d . . . . .
C37_1 C 0.4836(3) 0.4999(4) 0.3546(2) 0.0362(11) Uani 1 1 d . . . . .
C38_1 C 0.5295(3) 0.4899(3) 0.4151(2) 0.0400(12) Uani 1 1 d . . . . .
H38_1 H 0.525466 0.535823 0.445827 0.048 Uiso 1 1 calc R U . . .
C39_1 C 0.5808(3) 0.4129(4) 0.4304(2) 0.0391(12) Uani 1 1 d . . . . .
C40_1 C 0.5862(2) 0.3458(4) 0.3841(2) 0.0366(11) Uani 1 1 d . . . . .
H40_1 H 0.620428 0.293620 0.394117 0.044 Uiso 1 1 calc R U . . .
C41_1 C 0.5421(2) 0.3537(3) 0.3230(2) 0.0336(11) Uani 1 1 d . . . . .
C42_1 C -0.2479(3) 0.4746(4) 0.2133(2) 0.0501(14) Uani 1 1 d . . . . .
H42A_1 H -0.249110 0.512135 0.250254 0.075 Uiso 1 1 calc R U . . .
H42B_1 H -0.292908 0.487664 0.181088 0.075 Uiso 1 1 calc R U . . .
H42C_1 H -0.204494 0.493712 0.198620 0.075 Uiso 1 1 calc R U . . .
C43_1 C -0.2211(3) 0.1986(5) 0.3727(2) 0.0679(18) Uani 1 1 d . . . . .
H43A_1 H -0.208087 0.253577 0.401199 0.102 Uiso 1 1 calc R U . . .
H43B_1 H -0.182413 0.148737 0.383023 0.102 Uiso 1 1 calc R U . . .
H43C_1 H -0.268350 0.170741 0.376229 0.102 Uiso 1 1 calc R U . . .
C44_1 C -0.2336(3) 0.1171(4) 0.1472(2) 0.0510(14) Uani 1 1 d . . . . .
H44A_1 H -0.235383 0.052245 0.165015 0.077 Uiso 1 1 calc R U . . .
H44B_1 H -0.187390 0.124258 0.134040 0.077 Uiso 1 1 calc R U . . .
H44C_1 H -0.275745 0.125181 0.111579 0.077 Uiso 1 1 calc R U . . .
C45_1 C 0.4303(3) 0.5864(4) 0.3397(2) 0.0596(16) Uani 1 1 d . . . . .
H45A_1 H 0.453725 0.639362 0.321988 0.089 Uiso 1 1 calc R U . . .
H45B_1 H 0.418091 0.609158 0.377507 0.089 Uiso 1 1 calc R U . . .
H45C_1 H 0.384905 0.566095 0.309996 0.089 Uiso 1 1 calc R U . . .
C46_1 C 0.6308(3) 0.4048(4) 0.4969(2) 0.0552(15) Uani 1 1 d . . . . .
H46A_1 H 0.678596 0.376437 0.495495 0.083 Uiso 1 1 calc R U . . .
H46B_1 H 0.606638 0.363099 0.521716 0.083 Uiso 1 1 calc R U . . .
H46C_1 H 0.638631 0.469800 0.515503 0.083 Uiso 1 1 calc R U . . .
C47_1 C 0.5509(3) 0.2796(4) 0.2739(2) 0.0419(12) Uani 1 1 d . . . . .
H47A_1 H 0.501943 0.257468 0.250851 0.063 Uiso 1 1 calc R U . . .
H47B_1 H 0.579637 0.223670 0.293919 0.063 Uiso 1 1 calc R U . . .
H47C_1 H 0.576683 0.310270 0.245534 0.063 Uiso 1 1 calc R U . . .

loop_
_atom_site_aniso_label
_atom_site_aniso_U_11
_atom_site_aniso_U_22
_atom_site_aniso_U_33
_atom_site_aniso_U_23
_atom_site_aniso_U_13
_atom_site_aniso_U_12
S1_1 0.0288(6) 0.0834(11) 0.0274(6) 0.0115(7) 0.0021(5) -0.0080(7)
S2_1 0.0303(6) 0.0684(9) 0.0227(6) 0.0067(6) 0.0005(5) -0.0067(6)
S3_1 0.0284(6) 0.0737(10) 0.0272(6) 0.0147(6) -0.0009(5) -0.0050(6)
S4_1 0.0275(6) 0.0522(8) 0.0179(5) 0.0041(5) 0.0012(4) -0.0026(5)
S5_1 0.0261(6) 0.0511(8) 0.0196(5) 0.0065(5) 0.0000(4) -0.0016(5)
C1_1 0.031(3) 0.082(4) 0.028(3) 0.007(3) 0.002(2) -0.007(3)
C2_1 0.032(3) 0.155(6) 0.021(3) 0.014(3) 0.001(2) -0.016(3)
C3_1 0.032(3) 0.122(5) 0.025(3) 0.012(3) 0.004(2) -0.016(3)
C4_1 0.030(3) 0.066(4) 0.031(3) 0.012(2) 0.003(2) -0.003(2)
C5_1 0.029(3) 0.074(4) 0.026(2) 0.010(2) 0.0039(19) -0.008(3)
C6_1 0.034(3) 0.053(3) 0.021(2) -0.002(2) -0.0036(19) -0.002(2)
C7_1 0.033(3) 0.095(4) 0.020(2) 0.010(3) 0.003(2) -0.002(3)
C8_1 0.035(3) 0.098(5) 0.021(2) 0.005(3) 0.002(2) -0.016(3)
C9_1 0.030(3) 0.054(3) 0.029(3) 0.007(2) -0.0001(19) 0.000(2)
C10_1 0.036(3) 0.062(4) 0.034(3) 0.012(3) 0.007(2) -0.003(3)
C11_1 0.036(3) 0.060(3) 0.025(2) 0.009(2) 0.000(2) 0.000(2)
C12_1 0.029(2) 0.053(3) 0.017(2) 0.012(2) 0.0028(18) 0.003(2)
C13_1 0.031(2) 0.049(3) 0.018(2) 0.000(2) 0.0027(18) -0.010(2)
C14_1 0.035(3) 0.041(3) 0.017(2) 0.0009(19) 0.0002(18) -0.005(2)
C15_1 0.036(3) 0.049(3) 0.014(2) -0.002(2) 0.0065(18) -0.006(2)
C16_1 0.026(2) 0.051(3) 0.023(2) 0.004(2) 0.0016(18) -0.003(2)
C17_1 0.031(2) 0.046(3) 0.023(2) 0.002(2) 0.0035(18) -0.001(2)
C18_1 0.031(2) 0.044(3) 0.020(2) 0.005(2) 0.0029(18) 0.004(2)
C19_1 0.029(2) 0.055(3) 0.015(2) 0.008(2) -0.0008(17) 0.008(2)
C20_1 0.025(2) 0.054(3) 0.021(2) 0.006(2) -0.0056(17) 0.005(2)
C21_1 0.027(2) 0.052(3) 0.021(2) 0.001(2) 0.0013(18) 0.000(2)
C22_1 0.029(2) 0.046(3) 0.019(2) 0.001(2) 0.0034(17) -0.002(2)
C23_1 0.025(2) 0.050(3) 0.019(2) 0.007(2) 0.0012(17) -0.003(2)
C24_1 0.031(3) 0.063(4) 0.022(2) 0.007(2) 0.0020(19) 0.001(2)
C25_1 0.045(3) 0.065(4) 0.020(2) -0.004(2) 0.002(2) -0.001(3)
C26_1 0.049(3) 0.071(4) 0.015(2) 0.006(3) 0.002(2) -0.003(3)
C27_1 0.043(3) 0.058(4) 0.031(3) 0.009(3) -0.005(2) -0.009(3)
C28_1 0.027(2) 0.052(3) 0.026(2) 0.003(2) -0.0033(18) -0.007(2)
C29_1 0.027(2) 0.039(3) 0.024(2) 0.003(2) 0.0021(18) 0.001(2)
C30_1 0.024(2) 0.056(3) 0.022(2) 0.006(2) 0.0047(17) 0.002(2)
C31_1 0.039(3) 0.057(3) 0.042(3) 0.001(3) 0.007(2) 0.007(3)
C32_1 0.027(3) 0.087(5) 0.060(4) 0.013(3) 0.013(2) 0.005(3)
C33_1 0.033(3) 0.075(5) 0.083(5) 0.033(4) 0.013(3) -0.008(3)
C34_1 0.045(4) 0.061(4) 0.104(5) 0.028(4) 0.009(3) -0.012(3)
C35_1 0.036(3) 0.057(4) 0.071(4) 0.021(3) 0.010(3) 0.003(3)
C36_1 0.025(2) 0.042(3) 0.024(2) 0.007(2) 0.0042(18) 0.004(2)
C37_1 0.038(3) 0.050(3) 0.022(2) 0.010(2) 0.0098(19) 0.004(2)
C38_1 0.059(3) 0.038(3) 0.022(2) -0.002(2) 0.006(2) -0.001(2)
C39_1 0.043(3) 0.044(3) 0.024(2) 0.007(2) -0.003(2) -0.003(2)
C40_1 0.032(2) 0.048(3) 0.027(2) 0.008(2) 0.0012(19) 0.009(2)
C41_1 0.033(2) 0.043(3) 0.022(2) 0.001(2) 0.0027(18) 0.004(2)
C42_1 0.054(3) 0.061(4) 0.031(3) -0.005(3) 0.003(2) 0.014(3)
C43_1 0.087(5) 0.092(5) 0.023(3) 0.010(3) 0.010(3) -0.003(4)
C44_1 0.067(4) 0.053(3) 0.030(3) 0.000(2) 0.006(2) -0.010(3)
C45_1 0.072(4) 0.070(4) 0.036(3) 0.005(3) 0.011(3) 0.029(3)
C46_1 0.077(4) 0.054(3) 0.023(3) 0.000(2) -0.008(2) -0.003(3)
C47_1 0.046(3) 0.051(3) 0.027(3) 0.005(2) 0.006(2) 0.007(2)

loop_
_atom_type_symbol
_atom_type_description
_atom_type_scat_dispersion_real
_atom_type_scat_dispersion_imag
_atom_type_scat_source
C C 0.0033 0.0016 'International Tables Vol C Tables 4.2.6.8 and 6.1.1.4'
H H 0.0000 0.0000 'International Tables Vol C Tables 4.2.6.8 and 6.1.1.4'
S S 0.1246 0.1234 'International Tables Vol C Tables 4.2.6.8 and 6.1.1.4'

loop_
_geom_angle_atom_site_label_1
_geom_angle_atom_site_label_2
_geom_angle_atom_site_label_3
_geom_angle
_geom_angle_site_symmetry_1
_geom_angle_site_symmetry_3
_geom_angle_publ_flag
C1_1 S1_1 C4_1 91.6(2) . . ?
C5_1 S2_1 C6_1 92.8(2) . . ?
C9_1 S3_1 C12_1 92.7(2) . . ?
C17_1 S4_1 C14_1 93.5(2) . . ?
C22_1 S5_1 C19_1 92.9(2) . . ?
C2_1 C1_1 C5_1 127.0(4) . . ?
C2_1 C1_1 S1_1 110.8(4) . . ?
C5_1 C1_1 S1_1 122.1(4) . . ?
C3_1 C2_1 C1_1 112.8(4) . . ?
C3_1 C2_1 H2_1 123.6 . . ?
C1_1 C2_1 H2_1 123.6 . . ?
C4_1 C3_1 C2_1 115.3(4) . . ?
C4_1 C3_1 H3_1 122.4 . . ?
C2_1 C3_1 H3_1 122.4 . . ?
C3_1 C4_1 C9_1 129.5(4) . . ?
C3_1 C4_1 S1_1 109.6(3) . . ?
C9_1 C4_1 S1_1 120.9(4) . . ?
C8_1 C5_1 C1_1 127.3(4) . . ?
C8_1 C5_1 S2_1 110.6(3) . . ?
C1_1 C5_1 S2_1 122.2(4) . . ?
C13_1 C6_1 C7_1 133.7(4) . . ?
C13_1 C6_1 S2_1 118.9(3) . . ?
C7_1 C6_1 S2_1 107.4(3) . . ?
C8_1 C7_1 C6_1 115.1(4) . . ?
C8_1 C7_1 H7_1 122.5 . . ?
C6_1 C7_1 H7_1 122.5 . . ?
C7_1 C8_1 C5_1 114.1(4) . . ?
C7_1 C8_1 H8_1 122.9 . . ?
C5_1 C8_1 H8_1 122.9 . . ?
C10_1 C9_1 C4_1 130.8(4) . . ?
C10_1 C9_1 S3_1 110.7(3) . . ?
C4_1 C9_1 S3_1 118.5(3) . . ?
C11_1 C10_1 C9_1 113.0(4) . . ?
C11_1 C10_1 H10_1 123.5 . . ?
C9_1 C10_1 H10_1 123.5 . . ?
C10_1 C11_1 C12_1 114.8(4) . . ?
C10_1 C11_1 H11_1 122.6 . . ?
C12_1 C11_1 H11_1 122.6 . . ?
C11_1 C12_1 C18_1 127.2(4) . . ?
C11_1 C12_1 S3_1 108.8(3) . . ?
C18_1 C12_1 S3_1 124.0(3) . . ?
C14_1 C13_1 C6_1 125.4(4) . . ?
C14_1 C13_1 C23_1 117.1(4) . . ?
C6_1 C13_1 C23_1 117.5(4) . . ?
C13_1 C14_1 C15_1 126.5(4) . . ?
C13_1 C14_1 S4_1 125.7(3) . . ?
C15_1 C14_1 S4_1 107.7(3) . . ?
C16_1 C15_1 C14_1 115.3(4) . . ?
C16_1 C15_1 H15_1 122.4 . . ?
C14_1 C15_1 H15_1 122.4 . . ?
C15_1 C16_1 C17_1 114.4(4) . . ?
C15_1 C16_1 H16_1 122.8 . . ?
C17_1 C16_1 H16_1 122.8 . . ?
C16_1 C17_1 C29_1 127.2(4) . . ?
C16_1 C17_1 S4_1 109.1(3) . . ?
C29_1 C17_1 S4_1 123.7(3) . . ?
C19_1 C18_1 C12_1 126.5(4) . . ?
C19_1 C18_1 C36_1 116.5(4) . . ?
C12_1 C18_1 C36_1 116.9(4) . . ?
C18_1 C19_1 C20_1 126.7(4) . . ?
C18_1 C19_1 S5_1 124.7(3) . . ?
C20_1 C19_1 S5_1 108.5(3) . . ?
C21_1 C20_1 C19_1 114.7(4) . . ?
C21_1 C20_1 H20_1 122.7 . . ?
C19_1 C20_1 H20_1 122.7 . . ?
C20_1 C21_1 C22_1 114.1(4) . . ?
C20_1 C21_1 H21_1 122.9 . . ?
C22_1 C21_1 H21_1 122.9 . . ?
C21_1 C22_1 C29_1 126.5(4) . 3_565 ?
C21_1 C22_1 S5_1 109.8(3) . . ?
C29_1 C22_1 S5_1 123.6(3) 3_565 . ?
C28_1 C23_1 C24_1 120.2(4) . . ?
C28_1 C23_1 C13_1 120.9(4) . . ?
C24_1 C23_1 C13_1 119.0(4) . . ?
C25_1 C24_1 C23_1 118.2(5) . . ?
C25_1 C24_1 C42_1 121.3(5) . . ?
C23_1 C24_1 C42_1 120.5(4) . . ?
C26_1 C25_1 C24_1 122.7(5) . . ?
C26_1 C25_1 H25_1 118.6 . . ?
C24_1 C25_1 H25_1 118.6 . . ?
C25_1 C26_1 C27_1 118.0(4) . . ?
C25_1 C26_1 C43_1 122.4(5) . . ?
C27_1 C26_1 C43_1 119.6(5) . . ?
C26_1 C27_1 C28_1 121.9(5) . . ?
C26_1 C27_1 H27_1 119.0 . . ?
C28_1 C27_1 H27_1 119.0 . . ?
C23_1 C28_1 C27_1 118.9(4) . . ?
C23_1 C28_1 C44_1 121.9(4) . . ?
C27_1 C28_1 C44_1 119.2(5) . . ?
C17_1 C29_1 C22_1 126.6(4) . 3_565 ?
C17_1 C29_1 C30_1 117.5(4) . . ?
C22_1 C29_1 C30_1 115.9(4) 3_565 . ?
C35_1 C30_1 C31_1 118.5(4) . . ?
C35_1 C30_1 C29_1 120.7(4) . . ?
C31_1 C30_1 C29_1 120.8(4) . . ?
C30_1 C31_1 C32_1 120.7(5) . . ?
C30_1 C31_1 H31_1 119.7 . . ?
C32_1 C31_1 H31_1 119.7 . . ?
C33_1 C32_1 C31_1 120.4(5) . . ?
C33_1 C32_1 H32_1 119.8 . . ?
C31_1 C32_1 H32_1 119.8 . . ?
C32_1 C33_1 C34_1 119.0(5) . . ?
C32_1 C33_1 H33_1 120.5 . . ?
C34_1 C33_1 H33_1 120.5 . . ?
C33_1 C34_1 C35_1 121.8(6) . . ?
C33_1 C34_1 H34_1 119.1 . . ?
C35_1 C34_1 H34_1 119.1 . . ?
C30_1 C35_1 C34_1 119.6(5) . . ?
C30_1 C35_1 H35_1 120.2 . . ?
C34_1 C35_1 H35_1 120.2 . . ?
C37_1 C36_1 C41_1 119.9(4) . . ?
C37_1 C36_1 C18_1 119.6(4) . . ?
C41_1 C36_1 C18_1 120.4(4) . . ?
C36_1 C37_1 C38_1 119.7(4) . . ?
C36_1 C37_1 C45_1 120.9(4) . . ?
C38_1 C37_1 C45_1 119.3(4) . . ?
C39_1 C38_1 C37_1 121.2(4) . . ?
C39_1 C38_1 H38_1 119.4 . . ?
C37_1 C38_1 H38_1 119.4 . . ?
C40_1 C39_1 C38_1 118.6(4) . . ?
C40_1 C39_1 C46_1 121.6(4) . . ?
C38_1 C39_1 C46_1 119.8(4) . . ?
C39_1 C40_1 C41_1 122.1(4) . . ?
C39_1 C40_1 H40_1 119.0 . . ?
C41_1 C40_1 H40_1 119.0 . . ?
C40_1 C41_1 C36_1 118.5(4) . . ?
C40_1 C41_1 C47_1 120.1(4) . . ?
C36_1 C41_1 C47_1 121.4(4) . . ?
C24_1 C42_1 H42A_1 109.5 . . ?
C24_1 C42_1 H42B_1 109.5 . . ?
H42A_1 C42_1 H42B_1 109.5 . . ?
C24_1 C42_1 H42C_1 109.5 . . ?
H42A_1 C42_1 H42C_1 109.5 . . ?
H42B_1 C42_1 H42C_1 109.5 . . ?
C26_1 C43_1 H43A_1 109.5 . . ?
C26_1 C43_1 H43B_1 109.5 . . ?
H43A_1 C43_1 H43B_1 109.5 . . ?
C26_1 C43_1 H43C_1 109.5 . . ?
H43A_1 C43_1 H43C_1 109.5 . . ?
H43B_1 C43_1 H43C_1 109.5 . . ?
C28_1 C44_1 H44A_1 109.5 . . ?
C28_1 C44_1 H44B_1 109.5 . . ?
H44A_1 C44_1 H44B_1 109.5 . . ?
C28_1 C44_1 H44C_1 109.5 . . ?
H44A_1 C44_1 H44C_1 109.5 . . ?
H44B_1 C44_1 H44C_1 109.5 . . ?
C37_1 C45_1 H45A_1 109.5 . . ?
C37_1 C45_1 H45B_1 109.5 . . ?
H45A_1 C45_1 H45B_1 109.5 . . ?
C37_1 C45_1 H45C_1 109.5 . . ?
H45A_1 C45_1 H45C_1 109.5 . . ?
H45B_1 C45_1 H45C_1 109.5 . . ?
C39_1 C46_1 H46A_1 109.5 . . ?
C39_1 C46_1 H46B_1 109.5 . . ?
H46A_1 C46_1 H46B_1 109.5 . . ?
C39_1 C46_1 H46C_1 109.5 . . ?
H46A_1 C46_1 H46C_1 109.5 . . ?
H46B_1 C46_1 H46C_1 109.5 . . ?
C41_1 C47_1 H47A_1 109.5 . . ?
C41_1 C47_1 H47B_1 109.5 . . ?
H47A_1 C47_1 H47B_1 109.5 . . ?
C41_1 C47_1 H47C_1 109.5 . . ?
H47A_1 C47_1 H47C_1 109.5 . . ?
H47B_1 C47_1 H47C_1 109.5 . . ?

loop_
_geom_bond_atom_site_label_1
_geom_bond_atom_site_label_2
_geom_bond_distance
_geom_bond_site_symmetry_2
_geom_bond_publ_flag
S1_1 C1_1 1.726(5) . ?
S1_1 C4_1 1.740(5) . ?
S2_1 C5_1 1.737(5) . ?
S2_1 C6_1 1.760(4) . ?
S3_1 C9_1 1.729(5) . ?
S3_1 C12_1 1.740(4) . ?
S4_1 C17_1 1.752(4) . ?
S4_1 C14_1 1.763(4) . ?
S5_1 C22_1 1.748(4) . ?
S5_1 C19_1 1.763(4) . ?
C1_1 C2_1 1.379(6) . ?
C1_1 C5_1 1.435(6) . ?
C2_1 C3_1 1.368(6) . ?
C2_1 H2_1 0.9300 . ?
C3_1 C4_1 1.365(6) . ?
C3_1 H3_1 0.9300 . ?
C4_1 C9_1 1.436(6) . ?
C5_1 C8_1 1.376(6) . ?
C6_1 C13_1 1.396(6) . ?
C6_1 C7_1 1.424(6) . ?
C7_1 C8_1 1.367(6) . ?
C7_1 H7_1 0.9300 . ?
C8_1 H8_1 0.9300 . ?
C9_1 C10_1 1.384(6) . ?
C10_1 C11_1 1.382(6) . ?
C10_1 H10_1 0.9300 . ?
C11_1 C12_1 1.399(6) . ?
C11_1 H11_1 0.9300 . ?
C12_1 C18_1 1.414(6) . ?
C13_1 C14_1 1.387(6) . ?
C13_1 C23_1 1.503(6) . ?
C14_1 C15_1 1.413(6) . ?
C15_1 C16_1 1.379(6) . ?
C15_1 H15_1 0.9300 . ?
C16_1 C17_1 1.399(6) . ?
C16_1 H16_1 0.9300 . ?
C17_1 C29_1 1.408(6) . ?
C18_1 C19_1 1.385(6) . ?
C18_1 C36_1 1.503(5) . ?
C19_1 C20_1 1.415(6) . ?
C20_1 C21_1 1.378(6) . ?
C20_1 H20_1 0.9300 . ?
C21_1 C22_1 1.404(5) . ?
C21_1 H21_1 0.9300 . ?
C22_1 C29_1 1.412(6) 3_565 ?
C23_1 C28_1 1.364(6) . ?
C23_1 C24_1 1.425(6) . ?
C24_1 C25_1 1.389(6) . ?
C24_1 C42_1 1.501(7) . ?
C25_1 C26_1 1.364(7) . ?
C25_1 H25_1 0.9300 . ?
C26_1 C27_1 1.381(7) . ?
C26_1 C43_1 1.517(6) . ?
C27_1 C28_1 1.413(6) . ?
C27_1 H27_1 0.9300 . ?
C28_1 C44_1 1.505(6) . ?
C29_1 C30_1 1.501(6) . ?
C30_1 C35_1 1.379(7) . ?
C30_1 C31_1 1.393(6) . ?
C31_1 C32_1 1.393(7) . ?
C31_1 H31_1 0.9300 . ?
C32_1 C33_1 1.359(8) . ?
C32_1 H32_1 0.9300 . ?
C33_1 C34_1 1.371(8) . ?
C33_1 H33_1 0.9300 . ?
C34_1 C35_1 1.387(7) . ?
C34_1 H34_1 0.9300 . ?
C35_1 H35_1 0.9300 . ?
C36_1 C37_1 1.386(6) . ?
C36_1 C41_1 1.408(6) . ?
C37_1 C38_1 1.393(6) . ?
C37_1 C45_1 1.500(7) . ?
C38_1 C39_1 1.382(6) . ?
C38_1 H38_1 0.9300 . ?
C39_1 C40_1 1.379(6) . ?
C39_1 C46_1 1.526(6) . ?
C40_1 C41_1 1.390(6) . ?
C40_1 H40_1 0.9300 . ?
C41_1 C47_1 1.505(6) . ?
C42_1 H42A_1 0.9600 . ?
C42_1 H42B_1 0.9600 . ?
C42_1 H42C_1 0.9600 . ?
C43_1 H43A_1 0.9600 . ?
C43_1 H43B_1 0.9600 . ?
C43_1 H43C_1 0.9600 . ?
C44_1 H44A_1 0.9600 . ?
C44_1 H44B_1 0.9600 . ?
C44_1 H44C_1 0.9600 . ?
C45_1 H45A_1 0.9600 . ?
C45_1 H45B_1 0.9600 . ?
C45_1 H45C_1 0.9600 . ?
C46_1 H46A_1 0.9600 . ?
C46_1 H46B_1 0.9600 . ?
C46_1 H46C_1 0.9600 . ?
C47_1 H47A_1 0.9600 . ?
C47_1 H47B_1 0.9600 . ?
C47_1 H47C_1 0.9600 . ?

loop_
_geom_torsion_atom_site_label_1
_geom_torsion_atom_site_label_2
_geom_torsion_atom_site_label_3
_geom_torsion_atom_site_label_4
_geom_torsion
_geom_torsion_site_symmetry_1
_geom_torsion_site_symmetry_2
_geom_torsion_site_symmetry_3
_geom_torsion_site_symmetry_4
_geom_torsion_publ_flag
C4_1 S1_1 C1_1 C2_1 0.2(5) . . . . ?
C4_1 S1_1 C1_1 C5_1 -176.7(5) . . . . ?
C5_1 C1_1 C2_1 C3_1 176.3(6) . . . . ?
S1_1 C1_1 C2_1 C3_1 -0.4(8) . . . . ?
C1_1 C2_1 C3_1 C4_1 0.4(9) . . . . ?
C2_1 C3_1 C4_1 C9_1 -177.6(6) . . . . ?
C2_1 C3_1 C4_1 S1_1 -0.2(7) . . . . ?
C1_1 S1_1 C4_1 C3_1 0.0(5) . . . . ?
C1_1 S1_1 C4_1 C9_1 177.6(5) . . . . ?
C2_1 C1_1 C5_1 C8_1 -2.9(10) . . . . ?
S1_1 C1_1 C5_1 C8_1 173.4(5) . . . . ?
C2_1 C1_1 C5_1 S2_1 179.0(5) . . . . ?
S1_1 C1_1 C5_1 S2_1 -4.6(7) . . . . ?
C6_1 S2_1 C5_1 C8_1 0.4(4) . . . . ?
C6_1 S2_1 C5_1 C1_1 178.7(5) . . . . ?
C5_1 S2_1 C6_1 C13_1 179.4(4) . . . . ?
C5_1 S2_1 C6_1 C7_1 -0.3(4) . . . . ?
C13_1 C6_1 C7_1 C8_1 -179.5(6) . . . . ?
S2_1 C6_1 C7_1 C8_1 0.1(6) . . . . ?
C6_1 C7_1 C8_1 C5_1 0.2(8) . . . . ?
C1_1 C5_1 C8_1 C7_1 -178.7(6) . . . . ?
S2_1 C5_1 C8_1 C7_1 -0.4(7) . . . . ?
C3_1 C4_1 C9_1 C10_1 -171.0(6) . . . . ?
S1_1 C4_1 C9_1 C10_1 11.9(8) . . . . ?
C3_1 C4_1 C9_1 S3_1 11.1(8) . . . . ?
S1_1 C4_1 C9_1 S3_1 -165.9(3) . . . . ?
C12_1 S3_1 C9_1 C10_1 -1.3(4) . . . . ?
C12_1 S3_1 C9_1 C4_1 176.9(4) . . . . ?
C4_1 C9_1 C10_1 C11_1 -177.4(5) . . . . ?
S3_1 C9_1 C10_1 C11_1 0.5(6) . . . . ?
C9_1 C10_1 C11_1 C12_1 0.8(7) . . . . ?
C10_1 C11_1 C12_1 C18_1 174.6(5) . . . . ?
C10_1 C11_1 C12_1 S3_1 -1.8(6) . . . . ?
C9_1 S3_1 C12_1 C11_1 1.7(4) . . . . ?
C9_1 S3_1 C12_1 C18_1 -174.8(4) . . . . ?
C7_1 C6_1 C13_1 C14_1 -0.6(9) . . . . ?
S2_1 C6_1 C13_1 C14_1 179.9(4) . . . . ?
C7_1 C6_1 C13_1 C23_1 178.1(5) . . . . ?
S2_1 C6_1 C13_1 C23_1 -1.4(6) . . . . ?
C6_1 C13_1 C14_1 C15_1 -179.6(5) . . . . ?
C23_1 C13_1 C14_1 C15_1 1.7(7) . . . . ?
C6_1 C13_1 C14_1 S4_1 3.7(7) . . . . ?
C23_1 C13_1 C14_1 S4_1 -175.1(3) . . . . ?
C17_1 S4_1 C14_1 C13_1 175.5(4) . . . . ?
C17_1 S4_1 C14_1 C15_1 -1.8(3) . . . . ?
C13_1 C14_1 C15_1 C16_1 -175.0(4) . . . . ?
S4_1 C14_1 C15_1 C16_1 2.2(5) . . . . ?
C14_1 C15_1 C16_1 C17_1 -1.5(6) . . . . ?
C15_1 C16_1 C17_1 C29_1 178.9(4) . . . . ?
C15_1 C16_1 C17_1 S4_1 0.1(5) . . . . ?
C14_1 S4_1 C17_1 C16_1 1.0(4) . . . . ?
C14_1 S4_1 C17_1 C29_1 -177.9(4) . . . . ?
C11_1 C12_1 C18_1 C19_1 -175.6(5) . . . . ?
S3_1 C12_1 C18_1 C19_1 0.3(7) . . . . ?
C11_1 C12_1 C18_1 C36_1 -0.1(7) . . . . ?
S3_1 C12_1 C18_1 C36_1 175.8(3) . . . . ?
C12_1 C18_1 C19_1 C20_1 174.3(5) . . . . ?
C36_1 C18_1 C19_1 C20_1 -1.2(7) . . . . ?
C12_1 C18_1 C19_1 S5_1 -2.2(7) . . . . ?
C36_1 C18_1 C19_1 S5_1 -177.7(3) . . . . ?
C22_1 S5_1 C19_1 C18_1 177.2(4) . . . . ?
C22_1 S5_1 C19_1 C20_1 0.2(4) . . . . ?
C18_1 C19_1 C20_1 C21_1 -177.6(4) . . . . ?
S5_1 C19_1 C20_1 C21_1 -0.6(5) . . . . ?
C19_1 C20_1 C21_1 C22_1 0.9(6) . . . . ?
C20_1 C21_1 C22_1 C29_1 -177.9(4) . . . 3_565 ?
C20_1 C21_1 C22_1 S5_1 -0.7(5) . . . . ?
C19_1 S5_1 C22_1 C21_1 0.3(4) . . . . ?
C19_1 S5_1 C22_1 C29_1 177.5(4) . . . 3_565 ?
C14_1 C13_1 C23_1 C28_1 91.4(5) . . . . ?
C6_1 C13_1 C23_1 C28_1 -87.4(5) . . . . ?
C14_1 C13_1 C23_1 C24_1 -87.8(5) . . . . ?
C6_1 C13_1 C23_1 C24_1 93.4(5) . . . . ?
C28_1 C23_1 C24_1 C25_1 -3.1(6) . . . . ?
C13_1 C23_1 C24_1 C25_1 176.2(4) . . . . ?
C28_1 C23_1 C24_1 C42_1 175.7(4) . . . . ?
C13_1 C23_1 C24_1 C42_1 -5.1(6) . . . . ?
C23_1 C24_1 C25_1 C26_1 1.3(7) . . . . ?
C42_1 C24_1 C25_1 C26_1 -177.4(5) . . . . ?
C24_1 C25_1 C26_1 C27_1 0.5(7) . . . . ?
C24_1 C25_1 C26_1 C43_1 -178.7(5) . . . . ?
C25_1 C26_1 C27_1 C28_1 -0.6(7) . . . . ?
C43_1 C26_1 C27_1 C28_1 178.5(5) . . . . ?
C24_1 C23_1 C28_1 C27_1 2.9(6) . . . . ?
C13_1 C23_1 C28_1 C27_1 -176.3(4) . . . . ?
C24_1 C23_1 C28_1 C44_1 -175.5(4) . . . . ?
C13_1 C23_1 C28_1 C44_1 5.3(7) . . . . ?
C26_1 C27_1 C28_1 C23_1 -1.1(7) . . . . ?
C26_1 C27_1 C28_1 C44_1 177.3(4) . . . . ?
C16_1 C17_1 C29_1 C22_1 166.1(5) . . . 3_565 ?
S4_1 C17_1 C29_1 C22_1 -15.2(7) . . . 3_565 ?
C16_1 C17_1 C29_1 C30_1 -14.1(7) . . . . ?
S4_1 C17_1 C29_1 C30_1 164.6(3) . . . . ?
C17_1 C29_1 C30_1 C35_1 -70.4(6) . . . . ?
C22_1 C29_1 C30_1 C35_1 109.4(5) 3_565 . . . ?
C17_1 C29_1 C30_1 C31_1 112.8(5) . . . . ?
C22_1 C29_1 C30_1 C31_1 -67.4(6) 3_565 . . . ?
C35_1 C30_1 C31_1 C32_1 0.1(7) . . . . ?
C29_1 C30_1 C31_1 C32_1 176.9(4) . . . . ?
C30_1 C31_1 C32_1 C33_1 -1.0(8) . . . . ?
C31_1 C32_1 C33_1 C34_1 0.3(9) . . . . ?
C32_1 C33_1 C34_1 C35_1 1.4(10) . . . . ?
C31_1 C30_1 C35_1 C34_1 1.5(8) . . . . ?
C29_1 C30_1 C35_1 C34_1 -175.3(5) . . . . ?
C33_1 C34_1 C35_1 C30_1 -2.3(9) . . . . ?
C19_1 C18_1 C36_1 C37_1 93.2(5) . . . . ?
C12_1 C18_1 C36_1 C37_1 -82.8(5) . . . . ?
C19_1 C18_1 C36_1 C41_1 -83.7(5) . . . . ?
C12_1 C18_1 C36_1 C41_1 100.3(5) . . . . ?
C41_1 C36_1 C37_1 C38_1 1.2(7) . . . . ?
C18_1 C36_1 C37_1 C38_1 -175.8(4) . . . . ?
C41_1 C36_1 C37_1 C45_1 178.2(5) . . . . ?
C18_1 C36_1 C37_1 C45_1 1.2(7) . . . . ?
C36_1 C37_1 C38_1 C39_1 -1.1(7) . . . . ?
C45_1 C37_1 C38_1 C39_1 -178.2(5) . . . . ?
C37_1 C38_1 C39_1 C40_1 0.3(7) . . . . ?
C37_1 C38_1 C39_1 C46_1 179.3(4) . . . . ?
C38_1 C39_1 C40_1 C41_1 0.4(7) . . . . ?
C46_1 C39_1 C40_1 C41_1 -178.6(4) . . . . ?
C39_1 C40_1 C41_1 C36_1 -0.3(7) . . . . ?
C39_1 C40_1 C41_1 C47_1 179.0(4) . . . . ?
C37_1 C36_1 C41_1 C40_1 -0.5(7) . . . . ?
C18_1 C36_1 C41_1 C40_1 176.5(4) . . . . ?
C37_1 C36_1 C41_1 C47_1 -179.8(4) . . . . ?
C18_1 C36_1 C41_1 C47_1 -2.9(6) . . . . ?
